data_2103314
loop_
_publ_author_name
'Malcherek, Thomas'

_publ_section_title
;
 Structure and phase transitions of LiTaOGeO~4~
;
_journal_issue 4
_journal_name_full 'Acta Crystallographica Section B'
_journal_page_first 607
_journal_page_last 612
_journal_paper_doi 10.1107/S010876810200825X
_journal_volume 58
_journal_year 2002
_chemical_formula_sum 'Ge Li O5 Ta'
_chemical_formula_weight 340.48
_chemical_name_systematic
;
 ?
;
_space_group_IT_number 15
_symmetry_cell_setting monoclinic
_symmetry_space_group_name_Hall '-C 2yc'
_symmetry_space_group_name_H-M 'C 1 2/c 1'
_atom_sites_solution_hydrogens geom
_atom_sites_solution_primary direct
_atom_sites_solution_secondary difmap
_audit_creation_method SHELXL-97
_cell_angle_alpha 90.00
_cell_angle_beta 119.5450(10)
_cell_angle_gamma 90.00
_cell_formula_units_Z 4
_cell_length_a 7.57730(10)
_cell_length_b 8.11880(10)
_cell_length_c 7.49100(10)
_cell_measurement_reflns_used 164
_cell_measurement_temperature 293(2)
_cell_measurement_theta_max 44.7
_cell_measurement_theta_min 8.7
_cell_volume 400.913(9)
_computing_structure_refinement 'SHELXL-97 (Sheldrick, 1997)'
_computing_structure_solution 'SHELXS-97 (Sheldrick, 1990)'
_diffrn_ambient_temperature 293(2)
_diffrn_measured_fraction_theta_full 1.000
_diffrn_measured_fraction_theta_max 1.000
_diffrn_measurement_method 'omega-2theta scan'
_diffrn_radiation_monochromator graphite
_diffrn_radiation_source 'fine-focus sealed tube'
_diffrn_radiation_type MoK\a
_diffrn_radiation_wavelength 0.71073
_diffrn_reflns_av_R_equivalents 0.0230
_diffrn_reflns_av_sigmaI/netI 0.0242
_diffrn_reflns_limit_h_max 10
_diffrn_reflns_limit_h_min -12
_diffrn_reflns_limit_k_max 13
_diffrn_reflns_limit_k_min -13
_diffrn_reflns_limit_l_max 12
_diffrn_reflns_limit_l_min 0
_diffrn_reflns_number 1809
_diffrn_reflns_theta_full 34.87
_diffrn_reflns_theta_max 34.87
_diffrn_reflns_theta_min 3.98
_exptl_absorpt_coefficient_mu 34.666
_exptl_absorpt_correction_T_max 0.3450
_exptl_absorpt_correction_T_min 0.0705
_exptl_absorpt_correction_type numerical
_exptl_crystal_density_diffrn 5.641
_exptl_crystal_density_method 'not measured'
_exptl_crystal_F_000 592
_exptl_crystal_size_max 0.16
_exptl_crystal_size_mid 0.06
_exptl_crystal_size_min 0.04
_refine_diff_density_max 1.943
_refine_diff_density_min -2.453
_refine_ls_extinction_coef 0.0364(10)
_refine_ls_extinction_expression Fc^*^=kFc[1+0.001xFc^2^\l^3^/sin(2\q)]^-1/4^
_refine_ls_extinction_method SHELXL
_refine_ls_goodness_of_fit_ref 1.036
_refine_ls_hydrogen_treatment mixed
_refine_ls_matrix_type full
_refine_ls_number_parameters 41
_refine_ls_number_reflns 877
_refine_ls_number_restraints 0
_refine_ls_restrained_S_all 1.036
_refine_ls_R_factor_all 0.0203
_refine_ls_R_factor_gt 0.0159
_refine_ls_shift/su_max 0.000
_refine_ls_shift/su_mean 0.000
_refine_ls_structure_factor_coef Fsqd
_refine_ls_weighting_details 'calc w=1/[\s^2^(Fo^2^)+(0.0217P)^2^+0.0000P] where P=(Fo^2^+2Fc^2^)/3'
_refine_ls_weighting_scheme calc
_refine_ls_wR_factor_gt 0.0359
_refine_ls_wR_factor_ref 0.0374
_reflns_number_gt 776
_reflns_number_total 877
_reflns_threshold_expression >2sigma(I)
_cod_data_source_file ck0010.cif
_cod_data_source_block ltgo_amb
_cod_original_sg_symbol_H-M C2/c
_cod_database_code 2103314
_cod_database_fobs_code 2103314

loop_
_symmetry_equiv_pos_as_xyz
'x, y, z'
'-x, y, -z+1/2'
'x+1/2, y+1/2, z'
'-x+1/2, y+1/2, -z+1/2'
'-x, -y, -z'
'x, -y, z-1/2'
'-x+1/2, -y+1/2, -z'
'x+1/2, -y+1/2, z-1/2'

loop_
_atom_site_label
_atom_site_fract_x
_atom_site_fract_y
_atom_site_fract_z
_atom_site_U_iso_or_equiv
_atom_site_adp_type
_atom_site_calc_flag
_atom_site_refinement_flags
_atom_site_occupancy
_atom_site_type_symbol
Li 0.0000 0.3128(17) 0.7500 0.039(4) Uani d S 1 Li
Ta 0.0000 0.0000 0.0000 0.00571(8) Uani d S 1 Ta
Ge 0.0000 0.36046(6) 0.2500 0.00576(10) Uani d S 1 Ge
O1 0.0000 0.0673(4) 0.7500 0.0090(5) Uani d S 1 O
O2 0.1991(4) 0.4985(2) 0.8505(4) 0.0098(4) Uani d . 1 O
O3 0.0008(3) 0.2369(3) 0.0600(4) 0.0104(4) Uani d . 1 O

loop_
_atom_site_aniso_label
_atom_site_aniso_U_11
_atom_site_aniso_U_22
_atom_site_aniso_U_33
_atom_site_aniso_U_12
_atom_site_aniso_U_13
_atom_site_aniso_U_23
Li 0.026(6) 0.015(5) 0.064(10) 0.000 0.014(6) 0.000
Ta 0.00389(9) 0.00752(10) 0.00527(10) 0.00053(4) 0.00192(6) -0.00117(5)
Ge 0.00458(16) 0.00481(16) 0.00725(19) 0.000 0.00244(13) 0.000
O1 0.0141(14) 0.0100(13) 0.0056(13) 0.000 0.0068(11) 0.000
O2 0.0039(7) 0.0099(9) 0.0127(10) 0.0012(6) 0.0019(7) 0.0011(7)
O3 0.0151(9) 0.0072(8) 0.0099(9) -0.0005(7) 0.0069(8) -0.0020(7)

loop_
_atom_type_symbol
_atom_type_description
_atom_type_scat_dispersion_real
_atom_type_scat_dispersion_imag
_atom_type_scat_source
Ge Ge 0.1547 1.8001 'International Tables Vol C Tables 4.2.6.8 and 6.1.1.4'
Li Li -0.0003 0.0001 'International Tables Vol C Tables 4.2.6.8 and 6.1.1.4'
O O 0.0106 0.0060 'International Tables Vol C Tables 4.2.6.8 and 6.1.1.4'
Ta Ta -0.7052 6.5227 'International Tables Vol C Tables 4.2.6.8 and 6.1.1.4'

loop_
_geom_angle_atom_site_label_1
_geom_angle_atom_site_label_2
_geom_angle_atom_site_label_3
_geom_angle_site_symmetry_1
_geom_angle_site_symmetry_3
_geom_angle
O1 Li O2 . . 139.0(3)
O1 Li O2 . 2_556 139.0(3)
O2 Li O2 . 2_556 82.1(5)
O1 Li O3 . 1_556 75.1(3)
O2 Li O3 . 1_556 100.8(2)
O2 Li O3 2_556 1_556 101.5(2)
O1 Li O3 . 2 75.1(3)
O2 Li O3 . 2 101.5(2)
O2 Li O3 2_556 2 100.8(2)
O3 Li O3 1_556 2 150.2(7)
O1 Li Ge . 5_566 180.0
O2 Li Ge . 5_566 41.0(3)
O2 Li Ge 2_556 5_566 41.0(3)
O3 Li Ge 1_556 5_566 104.9(3)
O3 Li Ge 2 5_566 104.9(3)
O1 Li Ta . 1_556 36.40(15)
O2 Li Ta . 1_556 127.19(12)
O2 Li Ta 2_556 1_556 127.56(12)
O3 Li Ta 1_556 1_556 38.71(18)
O3 Li Ta 2 1_556 111.5(5)
Ge Li Ta 5_566 1_556 143.60(15)
O1 Li Ta . 2 36.40(15)
O2 Li Ta . 2 127.56(12)
O2 Li Ta 2_556 2 127.19(12)
O3 Li Ta 1_556 2 111.5(5)
O3 Li Ta 2 2 38.71(18)
Ge Li Ta 5_566 2 143.60(15)
Ta Li Ta 1_556 2 72.8(3)
O1 Ta O1 5_556 1_554 180.00(18)
O1 Ta O3 5_556 . 93.19(12)
O1 Ta O3 1_554 . 86.81(12)
O1 Ta O3 5_556 5 86.81(12)
O1 Ta O3 1_554 5 93.19(12)
O3 Ta O3 . 5 180.0
O1 Ta O2 5_556 3_444 89.79(8)
O1 Ta O2 1_554 3_444 90.21(8)
O3 Ta O2 . 3_444 90.48(9)
O3 Ta O2 5 3_444 89.52(9)
O1 Ta O2 5_556 7_556 90.21(8)
O1 Ta O2 1_554 7_556 89.79(8)
O3 Ta O2 . 7_556 89.52(9)
O3 Ta O2 5 7_556 90.48(9)
O2 Ta O2 3_444 7_556 180.00(11)
O1 Ta Li 5_556 5_556 37.34(18)
O1 Ta Li 1_554 5_556 142.66(18)
O3 Ta Li . 5_556 130.53(17)
O3 Ta Li 5 5_556 49.47(17)
O2 Ta Li 3_444 5_556 89.64(7)
O2 Ta Li 7_556 5_556 90.36(7)
O1 Ta Li 5_556 1_554 142.66(18)
O1 Ta Li 1_554 1_554 37.34(18)
O3 Ta Li . 1_554 49.47(17)
O3 Ta Li 5 1_554 130.53(17)
O2 Ta Li 3_444 1_554 90.36(7)
O2 Ta Li 7_556 1_554 89.64(7)
Li Ta Li 5_556 1_554 180.0
O3 Ge O3 2 . 109.75(15)
O3 Ge O2 2 5_566 112.34(12)
O3 Ge O2 . 5_566 112.12(12)
O3 Ge O2 2 6_565 112.12(12)
O3 Ge O2 . 6_565 112.34(12)
O2 Ge O2 5_566 6_565 97.77(15)
O3 Ge Li 2 5_566 125.12(8)
O3 Ge Li . 5_566 125.12(8)
O2 Ge Li 5_566 5_566 48.89(7)
O2 Ge Li 6_565 5_566 48.89(7)
Ta O1 Ta 1_556 2 147.49(18)
Ta O1 Li 1_556 . 106.26(9)
Ta O1 Li 2 . 106.26(9)
Ge O2 Ta 5_566 3_556 138.53(12)
Ge O2 Li 5_566 . 90.1(3)
Ta O2 Li 3_556 . 131.4(3)
Ge O3 Ta . . 138.19(14)
Ge O3 Li . 1_554 130.0(3)
Ta O3 Li . 1_554 91.8(3)

loop_
_geom_bond_atom_site_label_1
_geom_bond_atom_site_label_2
_geom_bond_site_symmetry_2
_geom_bond_distance
Li O1 . 1.994(15)
Li O2 . 1.998(11)
Li O2 2_556 1.998(11)
Li O3 1_556 2.400(4)
Li O3 2 2.400(4)
Li Ge 5_566 2.653(14)
Li Ta 1_556 3.156(11)
Li Ta 2 3.156(11)
Ta O1 5_556 1.9507(9)
Ta O1 1_554 1.9507(9)
Ta O3 . 1.974(2)
Ta O3 5 1.974(2)
Ta O2 3_444 1.984(2)
Ta O2 7_556 1.984(2)
Ta Li 5_556 3.156(11)
Ta Li 1_554 3.156(11)
Ge O3 2 1.744(2)
Ge O3 . 1.744(2)
Ge O2 5_566 1.742(2)
Ge O2 6_565 1.742(2)
Ge Li 5_566 2.653(14)
O1 Ta 1_556 1.9507(9)
O1 Ta 2 1.9507(9)
O2 Ge 5_566 1.742(2)
O2 Ta 3_556 1.984(2)
O3 Li 1_554 2.400(4)
